data_2238127
loop_
_publ_author_name
'Luo, Jun'
'Zhang, Xin-Rong'
'Qiu, Li-Juan'
'Yang, Feng'
'Liu, Bao-Shu'

_publ_section_title
;
 Bis(dicyanamido-\k<i>N</i>)[tris(3-aminopropyl)amine-\k^4^<i>N</i>]nickel(II)
;
_journal_coeditor_code BG2508
_journal_issue 7
_journal_name_full 'Acta Crystallographica Section E'
_journal_page_first m385
_journal_page_last m386
_journal_paper_doi 10.1107/S1600536813015651
_journal_volume 69
_journal_year 2013
_chemical_formula_iupac '[Ni (C2 N3)2 (C9 H24 N4)]'
_chemical_formula_moiety 'C13 H24 N10 Ni'
_chemical_formula_sum 'C13 H24 N10 Ni'
_chemical_formula_weight 379.13
_chemical_name_systematic
;
Bis(dicyanamido-\k<i>N</i>)[tris(3-aminopropyl)amine-\k^4^<i>N</i>]nickel(II)
;
_space_group_IT_number 14
_symmetry_cell_setting monoclinic
_symmetry_space_group_name_Hall '-P 2ybc'
_symmetry_space_group_name_H-M 'P 1 21/c 1'
_atom_sites_solution_hydrogens geom
_atom_sites_solution_primary direct
_atom_sites_solution_secondary difmap
_cell_angle_alpha 90.00
_cell_angle_beta 105.660(2)
_cell_angle_gamma 90.00
_cell_formula_units_Z 4
_cell_length_a 10.1710(10)
_cell_length_b 11.3960(11)
_cell_length_c 15.5305(15)
_cell_measurement_reflns_used 5066
_cell_measurement_temperature 213(2)
_cell_measurement_theta_max 27.68
_cell_measurement_theta_min 2.25
_cell_volume 1733.3(3)
_computing_cell_refinement 'SAINT (Bruker, 2000)'
_computing_data_collection 'SMART  (Bruker, 2000)'
_computing_data_reduction 'SAINT (Bruker, 2000)'
_computing_molecular_graphics 'SHELXTL (Sheldrick, 2008)'
_computing_publication_material 'SHELXTL (Sheldrick, 2008)'
_computing_structure_refinement 'SHELXL97 (Sheldrick, 2008)'
_computing_structure_solution 'SHELXS97 (Sheldrick, 2008)'
_diffrn_ambient_temperature 213(2)
_diffrn_measured_fraction_theta_full 0.994
_diffrn_measured_fraction_theta_max 0.994
_diffrn_measurement_device_type 'Bruker SMART APEX CCD area-detector'
_diffrn_measurement_method '\f and \w scans'
_diffrn_radiation_monochromator graphite
_diffrn_radiation_source 'fine-focus sealed tube'
_diffrn_radiation_type MoK\a
_diffrn_radiation_wavelength 0.71073
_diffrn_reflns_av_R_equivalents 0.0240
_diffrn_reflns_av_sigmaI/netI 0.0277
_diffrn_reflns_limit_h_max 13
_diffrn_reflns_limit_h_min -11
_diffrn_reflns_limit_k_max 14
_diffrn_reflns_limit_k_min -14
_diffrn_reflns_limit_l_max 19
_diffrn_reflns_limit_l_min -20
_diffrn_reflns_number 12722
_diffrn_reflns_theta_full 27.75
_diffrn_reflns_theta_max 27.75
_diffrn_reflns_theta_min 2.08
_diffrn_standards_decay_% 3.85
_exptl_absorpt_coefficient_mu 1.138
_exptl_absorpt_correction_T_max 0.9453
_exptl_absorpt_correction_T_min 0.8301
_exptl_absorpt_correction_type multi-scan
_exptl_absorpt_process_details '(SADABS; Bruker, 2000)'
_exptl_crystal_colour blue
_exptl_crystal_density_diffrn 1.453
_exptl_crystal_density_method 'not measured'
_exptl_crystal_description block
_exptl_crystal_F_000 800
_exptl_crystal_size_max 0.17
_exptl_crystal_size_mid 0.09
_exptl_crystal_size_min 0.05
_refine_diff_density_max 0.381
_refine_diff_density_min -0.321
_refine_ls_extinction_method none
_refine_ls_goodness_of_fit_ref 1.065
_refine_ls_hydrogen_treatment mixed
_refine_ls_matrix_type full
_refine_ls_number_parameters 269
_refine_ls_number_reflns 4056
_refine_ls_number_restraints 20
_refine_ls_restrained_S_all 1.085
_refine_ls_R_factor_all 0.0350
_refine_ls_R_factor_gt 0.0269
_refine_ls_shift/su_max 0.006
_refine_ls_shift/su_mean 0.000
_refine_ls_structure_factor_coef Fsqd
_refine_ls_weighting_details 'calc w=1/[\s^2^(Fo^2^)+(0.0475P)^2^+0.0784P] where P=(Fo^2^+2Fc^2^)/3'
_refine_ls_weighting_scheme calc
_refine_ls_wR_factor_gt 0.0746
_refine_ls_wR_factor_ref 0.0789
_reflns_number_gt 3403
_reflns_number_total 4056
_reflns_threshold_expression I>2\s(I)
_cod_data_source_file bg2508.cif
_cod_data_source_block I
_cod_original_sg_symbol_H-M 'P 21/c'
_cod_database_code 2238127
_cod_database_fobs_code 2238127

loop_
_symmetry_equiv_pos_as_xyz
'x, y, z'
'-x, y+1/2, -z+1/2'
'-x, -y, -z'
'x, -y-1/2, z-1/2'

loop_
_atom_site_type_symbol
_atom_site_label
_atom_site_fract_x
_atom_site_fract_y
_atom_site_fract_z
_atom_site_U_iso_or_equiv
_atom_site_adp_type
_atom_site_calc_flag
_atom_site_refinement_flags
_atom_site_occupancy
_atom_site_symmetry_multiplicity
_atom_site_disorder_assembly
_atom_site_disorder_group
Ni Ni1 0.75943(2) 0.944842(17) 0.199688(12) 0.01927(8) Uani d . 1 1 A .
N N1 0.78081(14) 0.76691(11) 0.25612(9) 0.0232(3) Uani d . 1 1 . .
N N2 0.63129(16) 0.88585(14) 0.07694(9) 0.0274(3) Uani d . 1 1 . .
H H2C 0.541(2) 0.8859(18) 0.0774(13) 0.034(5) Uiso d . 1 1 . .
H H2D 0.636(2) 0.9404(16) 0.0450(14) 0.024(5) Uiso d . 1 1 . .
N N3 0.58711(15) 0.98960(13) 0.24394(10) 0.0230(3) Uani d . 1 1 . .
H H3C 0.605(2) 1.0556(15) 0.2735(13) 0.020(5) Uiso d . 1 1 . .
H H3D 0.525(2) 1.0082(19) 0.1927(15) 0.035(5) Uiso d . 1 1 . .
N N4 0.88525(17) 1.02601(14) 0.31382(11) 0.0296(3) Uani d . 1 1 . .
H H4C 0.921(2) 1.0799(19) 0.2941(15) 0.038(6) Uiso d . 1 1 . .
H H4D 0.829(2) 1.0540(17) 0.3450(16) 0.038(6) Uiso d . 1 1 . .
N N5 0.73577(17) 1.11767(13) 0.14290(10) 0.0325(3) Uani d . 1 1 . .
N N6 0.6910(2) 1.31289(14) 0.07638(12) 0.0460(4) Uani d . 1 1 . .
N N7 0.7027(2) 1.38147(16) -0.07076(12) 0.0514(5) Uani d . 1 1 . .
N N8 0.93047(16) 0.91772(14) 0.15190(11) 0.0336(3) Uani d D 1 1 . .
N N10 1.32388(17) 0.95680(15) 0.08290(11) 0.0370(4) Uani d D 1 1 . .
C C1 0.7900(2) 0.67980(16) 0.18584(13) 0.0344(4) Uani d . 1 1 . .
H H1A 0.8050 0.6020 0.2137 0.041 Uiso calc R 1 1 . .
H H1B 0.8709 0.6988 0.1656 0.041 Uiso calc R 1 1 . .
C C2 0.6680(2) 0.67200(16) 0.10390(13) 0.0373(4) Uani d . 1 1 . .
H H2A 0.6733 0.5982 0.0726 0.045 Uiso calc R 1 1 . .
H H2B 0.5842 0.6700 0.1235 0.045 Uiso calc R 1 1 . .
C C3 0.6591(2) 0.77285(18) 0.03917(12) 0.0372(4) Uani d . 1 1 . .
H H3A 0.7453 0.7786 0.0227 0.045 Uiso calc R 1 1 . .
H H3B 0.5864 0.7567 -0.0154 0.045 Uiso calc R 1 1 . .
C C4 0.67169(19) 0.72696(15) 0.29801(12) 0.0304(4) Uani d . 1 1 . .
H H4A 0.7062 0.7383 0.3628 0.037 Uiso calc R 1 1 . .
H H4B 0.6595 0.6423 0.2876 0.037 Uiso calc R 1 1 . .
C C5 0.53150(19) 0.78395(14) 0.26810(12) 0.0285(4) Uani d . 1 1 . .
H H5A 0.5000 0.7812 0.2027 0.034 Uiso calc R 1 1 . .
H H5B 0.4674 0.7378 0.2914 0.034 Uiso calc R 1 1 . .
C C6 0.5276(2) 0.90978(15) 0.29799(13) 0.0318(4) Uani d . 1 1 . .
H H6A 0.4328 0.9326 0.2925 0.038 Uiso calc R 1 1 . .
H H6B 0.5786 0.9166 0.3611 0.038 Uiso calc R 1 1 . .
C C7 0.91496(19) 0.75441(16) 0.32628(13) 0.0336(4) Uani d . 1 1 . .
H H7A 0.9885 0.7577 0.2965 0.040 Uiso calc R 1 1 . .
H H7B 0.9179 0.6764 0.3533 0.040 Uiso calc R 1 1 . .
C C8 0.9448(2) 0.84521(17) 0.40100(12) 0.0374(4) Uani d . 1 1 . .
H H8A 0.8609 0.8602 0.4188 0.045 Uiso calc R 1 1 . .
H H8B 1.0125 0.8130 0.4530 0.045 Uiso calc R 1 1 . .
C C9 0.9974(2) 0.96002(16) 0.37472(13) 0.0350(4) Uani d . 1 1 . .
H H9A 1.0369 1.0069 0.4284 0.042 Uiso calc R 1 1 . .
H H9B 1.0693 0.9446 0.3450 0.042 Uiso calc R 1 1 . .
C C10 0.71677(18) 1.20685(15) 0.10710(11) 0.0271(4) Uani d . 1 1 . .
C C11 0.6993(2) 1.34348(16) -0.00333(13) 0.0342(4) Uani d . 1 1 . .
N N9 1.0877(5) 0.8948(10) 0.0568(4) 0.066(2) Uani d PDU 0.681(19) 1 A 1
C C12 1.0075(9) 0.9122(9) 0.1113(6) 0.0352(18) Uani d PD 0.681(19) 1 A 1
C C13 1.2146(8) 0.9299(11) 0.0737(6) 0.0328(15) Uani d PD 0.681(19) 1 A 1
N N9' 1.1203(14) 0.8524(7) 0.1020(17) 0.063(4) Uani d PU 0.319(19) 1 A 2
C C12' 1.027(2) 0.8940(19) 0.1275(14) 0.048(6) Uani d PD 0.319(19) 1 A 2
C C13' 1.2234(14) 0.915(2) 0.0963(13) 0.031(3) Uani d PD 0.319(19) 1 A 2

loop_
_atom_site_aniso_label
_atom_site_aniso_U_11
_atom_site_aniso_U_22
_atom_site_aniso_U_33
_atom_site_aniso_U_12
_atom_site_aniso_U_13
_atom_site_aniso_U_23
Ni1 0.01766(12) 0.02156(12) 0.01955(12) -0.00006(8) 0.00666(8) 0.00235(7)
N1 0.0205(7) 0.0213(6) 0.0279(7) 0.0009(5) 0.0069(5) 0.0020(5)
N2 0.0251(8) 0.0366(8) 0.0214(7) -0.0007(6) 0.0077(6) 0.0019(6)
N3 0.0240(7) 0.0213(7) 0.0256(7) 0.0011(6) 0.0100(6) 0.0000(6)
N4 0.0286(8) 0.0293(8) 0.0288(8) -0.0061(7) 0.0039(6) 0.0000(6)
N5 0.0375(9) 0.0319(8) 0.0303(8) 0.0003(7) 0.0131(7) 0.0089(6)
N6 0.0673(13) 0.0314(8) 0.0454(10) 0.0115(8) 0.0256(9) 0.0137(7)
N7 0.0540(12) 0.0509(11) 0.0462(10) -0.0011(9) 0.0080(9) 0.0253(9)
N8 0.0250(8) 0.0422(8) 0.0369(8) -0.0008(7) 0.0139(7) 0.0003(7)
N10 0.0255(9) 0.0523(10) 0.0350(9) -0.0021(7) 0.0113(7) -0.0009(7)
C1 0.0341(10) 0.0251(9) 0.0456(11) 0.0076(7) 0.0135(8) -0.0032(7)
C2 0.0378(11) 0.0320(9) 0.0435(10) -0.0030(8) 0.0134(8) -0.0172(8)
C3 0.0337(10) 0.0519(11) 0.0271(9) -0.0036(9) 0.0103(8) -0.0150(8)
C4 0.0333(10) 0.0267(8) 0.0323(9) -0.0058(7) 0.0106(7) 0.0050(7)
C5 0.0291(9) 0.0268(8) 0.0337(9) -0.0078(7) 0.0156(7) -0.0030(7)
C6 0.0398(11) 0.0269(8) 0.0366(10) -0.0033(8) 0.0241(8) -0.0021(7)
C7 0.0253(9) 0.0320(9) 0.0397(10) 0.0043(7) 0.0022(8) 0.0099(8)
C8 0.0323(10) 0.0454(11) 0.0281(9) -0.0045(8) -0.0029(7) 0.0113(8)
C9 0.0279(10) 0.0427(11) 0.0292(9) -0.0070(8) -0.0013(7) 0.0043(7)
C10 0.0255(9) 0.0330(9) 0.0248(8) -0.0011(7) 0.0104(7) 0.0034(7)
C11 0.0291(10) 0.0302(9) 0.0405(10) 0.0000(7) 0.0046(8) 0.0097(8)
N9 0.039(2) 0.117(5) 0.051(3) -0.030(2) 0.029(2) -0.044(3)
C12 0.023(3) 0.045(5) 0.040(2) -0.003(2) 0.013(2) -0.012(2)
C13 0.031(2) 0.050(4) 0.021(3) -0.0063(18) 0.0128(17) -0.008(3)
N9' 0.055(5) 0.040(4) 0.117(10) -0.004(3) 0.062(6) -0.018(4)
C12' 0.021(6) 0.018(4) 0.107(14) -0.006(4) 0.021(8) -0.005(6)
C13' 0.034(5) 0.044(6) 0.025(8) 0.003(4) 0.025(5) -0.005(6)

loop_
_atom_type_symbol
_atom_type_description
_atom_type_scat_dispersion_real
_atom_type_scat_dispersion_imag
_atom_type_scat_source
C C 0.0033 0.0016 'International Tables Vol C Tables 4.2.6.8 and 6.1.1.4'
H H 0.0000 0.0000 'International Tables Vol C Tables 4.2.6.8 and 6.1.1.4'
N N 0.0061 0.0033 'International Tables Vol C Tables 4.2.6.8 and 6.1.1.4'
Ni Ni 0.3393 1.1124 'International Tables Vol C Tables 4.2.6.8 and 6.1.1.4'

loop_
_geom_angle_atom_site_label_1
_geom_angle_atom_site_label_2
_geom_angle_atom_site_label_3
_geom_angle
_geom_angle_publ_flag
N8 Ni1 N4 89.36(7) n
N8 Ni1 N2 90.14(6) n
N4 Ni1 N2 172.26(6) n
N8 Ni1 N3 174.36(6) n
N4 Ni1 N3 89.38(7) n
N2 Ni1 N3 90.37(6) n
N8 Ni1 N5 90.09(6) n
N4 Ni1 N5 85.28(6) n
N2 Ni1 N5 87.00(6) n
N3 Ni1 N5 84.32(6) n
N8 Ni1 N1 90.16(6) n
N4 Ni1 N1 95.61(6) n
N2 Ni1 N1 92.11(6) n
N3 Ni1 N1 95.43(5) n
N5 Ni1 N1 179.08(6) n
C1 N1 C4 108.30(10) n
C1 N1 C7 104.00(10) n
C4 N1 C7 106.80(10) n
C1 N1 Ni1 109.90(10) n
C4 N1 Ni1 116.60(10) n
C7 N1 Ni1 110.40(10) n
C3 N2 Ni1 120.00(10) n
C3 N2 H2C 108.0(10) n
Ni1 N2 H2C 112.0(10) n
C3 N2 H2D 112.0(10) n
Ni1 N2 H2D 101.0(10) n
H2C N2 H2D 103(2) n
C6 N3 Ni1 122.80(10) n
C6 N3 H3C 107.0(10) n
Ni1 N3 H3C 108.0(10) n
C6 N3 H3D 111.0(10) n
Ni1 N3 H3D 102.0(10) n
H3C N3 H3D 105(2) n
C9 N4 Ni1 120.40(10) n
C9 N4 H4C 106(2) n
Ni1 N4 H4C 104(2) n
C9 N4 H4D 109.0(10) n
Ni1 N4 H4D 106.0(10) n
H4C N4 H4D 111(2) n
C10 N5 Ni1 175.1(2) n
C10 N6 C11 122.4(2) n
C12 N8 Ni1 166.7(6) n
C12' N8 Ni1 175.0(10) n
N1 C1 C2 116.8(2) n
N1 C1 H1A 108.1 n
C2 C1 H1A 108.1 n
N1 C1 H1B 108.1 n
C2 C1 H1B 108.1 n
H1A C1 H1B 107.3 n
C3 C2 C1 113.6(2) n
C3 C2 H2A 108.8 n
C1 C2 H2A 108.8 n
C3 C2 H2B 108.8 n
C1 C2 H2B 108.8 n
H2A C2 H2B 107.7 n
N2 C3 C2 112.50(10) n
N2 C3 H3A 109.1 n
C2 C3 H3A 109.1 n
N2 C3 H3B 109.1 n
C2 C3 H3B 109.1 n
H3A C3 H3B 107.8 n
N1 C4 C5 118.70(10) n
N1 C4 H4A 107.6 n
C5 C4 H4A 107.6 n
N1 C4 H4B 107.6 n
C5 C4 H4B 107.6 n
H4A C4 H4B 107.1 n
C6 C5 C4 114.3(2) n
C6 C5 H5A 108.7 n
C4 C5 H5A 108.7 n
C6 C5 H5B 108.7 n
C4 C5 H5B 108.7 n
H5A C5 H5B 107.6 n
N3 C6 C5 111.20(10) n
N3 C6 H6A 109.4 n
C5 C6 H6A 109.4 n
N3 C6 H6B 109.4 n
C5 C6 H6B 109.4 n
H6A C6 H6B 108.0 n
N1 C7 C8 116.3(2) n
N1 C7 H7A 108.2 n
C8 C7 H7A 108.2 n
N1 C7 H7B 108.2 n
C8 C7 H7B 108.2 n
H7A C7 H7B 107.4 n
C9 C8 C7 113.3(2) n
C9 C8 H8A 108.9 n
C7 C8 H8A 108.9 n
C9 C8 H8B 108.9 n
C7 C8 H8B 108.9 n
H8A C8 H8B 107.7 n
N4 C9 C8 110.2(2) n
N4 C9 H9A 109.6 n
C8 C9 H9A 109.6 n
N4 C9 H9B 109.6 n
C8 C9 H9B 109.6 n
H9A C9 H9B 108.1 n
N5 C10 N6 172.1(2) n
N7 C11 N6 172.9(2) n
C13 N9 C12 124.3(7) n
N8 C12 N9 172.3(9) n
N10 C13 N9 175.0(10) n
C12' N9' C13' 122(2) n
N8 C12' N9' 170(2) n
N10 C13' N9' 169(2) n

loop_
_geom_bond_atom_site_label_1
_geom_bond_atom_site_label_2
_geom_bond_distance
_geom_bond_publ_flag
Ni1 N8 2.090(2) n
Ni1 N4 2.100(2) n
Ni1 N2 2.1080(10) n
Ni1 N3 2.1110(10) n
Ni1 N5 2.1450(10) n
Ni1 N1 2.1960(10) n
N1 C1 1.497(2) n
N1 C4 1.501(2) n
N1 C7 1.506(2) n
N2 C3 1.474(2) n
N2 H2C 0.92(2) n
N2 H2D 0.80(2) n
N3 C6 1.474(2) n
N3 H3C 0.87(2) n
N3 H3D 0.90(2) n
N4 C9 1.476(2) n
N4 H4C 0.82(2) n
N4 H4D 0.90(3) n
N5 C10 1.150(2) n
N6 C10 1.300(2) n
N6 C11 1.311(3) n
N7 C11 1.142(3) n
N8 C12 1.132(6) n
N8 C12' 1.180(10) n
N10 C13 1.124(7) n
N10 C13' 1.200(10) n
C1 C2 1.522(3) n
C1 H1A 0.9800 n
C1 H1B 0.9800 n
C2 C3 1.513(3) n
C2 H2A 0.9800 n
C2 H2B 0.9800 n
C3 H3A 0.9800 n
C3 H3B 0.9800 n
C4 C5 1.521(3) n
C4 H4A 0.9800 n
C4 H4B 0.9800 n
C5 C6 1.511(2) n
C5 H5A 0.9800 n
C5 H5B 0.9800 n
C6 H6A 0.9800 n
C6 H6B 0.9800 n
C7 C8 1.523(3) n
C7 H7A 0.9800 n
C7 H7B 0.9800 n
C8 C9 1.511(3) n
C8 H8A 0.9800 n
C8 H8B 0.9800 n
C9 H9A 0.9800 n
C9 H9B 0.9800 n
N9 C13 1.309(8) n
N9 C12 1.339(7) n
N9' C12' 1.22(2) n
N9' C13' 1.29(2) n

loop_
_geom_hbond_atom_site_label_D
_geom_hbond_atom_site_label_H
_geom_hbond_atom_site_label_A
_geom_hbond_site_symmetry_A
_geom_hbond_distance_DH
_geom_hbond_distance_HA
_geom_hbond_distance_DA
_geom_hbond_angle_DHA
N2 H2C N10 1_455 0.92(2) 2.38(2) 3.255(2) 160(2)
N2 H2D N10 3_775 0.80(2) 2.43(2) 3.193(2) 158(2)
N3 H3D N10 1_455 0.90(2) 2.36(2) 3.154(2) 148(2)
N4 H4D N7 4_586 0.90(3) 2.19(3) 3.094(3) 176(2)
